data_4324273
loop_
_publ_author_name
'A. Tamilselvi'
'Govindasamy Mugesh'

_publ_contact_author_address
; Department of Inorganic and Physical Chemistry
Indian Institute of Science
Bangalore 560012
;
_publ_contact_author_email mugesh@ipc.iisc.ernet.in
_publ_contact_author_fax +91-80-23601552
_publ_contact_author_name 'G. Mugesh'
_publ_contact_author_phone +91-80-22933354
_publ_section_title
;
 Metallo-\b-lactamase-Catalyzed Hydrolysis of Cephalosporins: Some
 Mechanistic Insights into the Effect of Heterocyclic Thiones on Enzyme
 Activity
;
_journal_name_full 'Inorganic Chemistry'
_journal_page_first 749
_journal_page_last 756
_journal_paper_doi 10.1021/ic100253k
_journal_volume 50
_journal_year 2011
_chemical_formula_moiety 'C46 H84 N24 O4 S4 Zn4'
_chemical_formula_sum 'C46 H84 N24 O4 S4 Zn4'
_chemical_formula_weight 1427.09
_chemical_name_systematic
; 
 ? 
;
_space_group_IT_number 14
_symmetry_cell_setting monoclinic
_symmetry_space_group_name_Hall '-P 2ybc'
_symmetry_space_group_name_H-M 'P 1 21/c 1'
_atom_sites_solution_hydrogens geom
_atom_sites_solution_primary direct
_atom_sites_solution_secondary difmap
_audit_creation_method SHELXL-97
_cell_angle_alpha 90.00
_cell_angle_beta 91.9840(10)
_cell_angle_gamma 90.00
_cell_formula_units_Z 2
_cell_length_a 11.6876(3)
_cell_length_b 26.0363(7)
_cell_length_c 11.0796(3)
_cell_measurement_reflns_used 9982
_cell_measurement_temperature 293(2)
_cell_measurement_theta_max 24.7272
_cell_measurement_theta_min 9982
_cell_volume 3369.52(15)
_computing_cell_refinement 'Bruker SMART APEX'
_computing_data_collection 'Bruker SMART APEX'
_computing_data_reduction 'Bruker SAINT PLUS'
_computing_molecular_graphics ORTEP-III
_computing_publication_material 'WINGX V1.64.05'
_computing_structure_refinement 'SHELXL-97 (Sheldrick, 1997)'
_computing_structure_solution 'SHELXS-97 (Sheldrick, 1990)'
_diffrn_ambient_temperature 293(2)
_diffrn_detector_area_resol_mean 0.3
_diffrn_measured_fraction_theta_full 0.998
_diffrn_measured_fraction_theta_max 0.998
_diffrn_measurement_device_type 'CCD area detector'
_diffrn_measurement_method OMEGA-PHI
_diffrn_radiation_monochromator graphite
_diffrn_radiation_source 'fine-focus sealed tube'
_diffrn_radiation_type MoK\a
_diffrn_radiation_wavelength 0.71073
_diffrn_reflns_av_R_equivalents 0.0348
_diffrn_reflns_av_sigmaI/netI 0.0264
_diffrn_reflns_limit_h_max 14
_diffrn_reflns_limit_h_min -14
_diffrn_reflns_limit_k_max 32
_diffrn_reflns_limit_k_min -32
_diffrn_reflns_limit_l_max 13
_diffrn_reflns_limit_l_min -13
_diffrn_reflns_number 47614
_diffrn_reflns_theta_full 25.00
_diffrn_reflns_theta_max 26.43
_diffrn_reflns_theta_min 1.91
_exptl_absorpt_coefficient_mu 1.588
_exptl_absorpt_correction_T_max 0.8970
_exptl_absorpt_correction_T_min 0.8703
_exptl_absorpt_correction_type empirical
_exptl_absorpt_process_details SADABS
_exptl_crystal_colour colorless
_exptl_crystal_density_diffrn 1.407
_exptl_crystal_description rectangle
_exptl_crystal_F_000 1488
_exptl_crystal_size_max 0.09
_exptl_crystal_size_mid 0.08
_exptl_crystal_size_min 0.07
_refine_diff_density_max 0.340
_refine_diff_density_min -0.285
_refine_diff_density_rms 0.062
_refine_ls_extinction_method none
_refine_ls_goodness_of_fit_ref 1.048
_refine_ls_hydrogen_treatment mixed
_refine_ls_matrix_type full
_refine_ls_number_parameters 395
_refine_ls_number_reflns 6917
_refine_ls_number_restraints 4
_refine_ls_restrained_S_all 1.048
_refine_ls_R_factor_all 0.0578
_refine_ls_R_factor_gt 0.0345
_refine_ls_shift/su_max 0.004
_refine_ls_shift/su_mean 0.000
_refine_ls_structure_factor_coef Fsqd
_refine_ls_weighting_details 'calc w=1/[\s^2^(Fo^2^)+(0.0494P)^2^+1.5214P] where P=(Fo^2^+2Fc^2^)/3'
_refine_ls_weighting_scheme calc
_refine_ls_wR_factor_gt 0.0884
_refine_ls_wR_factor_ref 0.1024
_reflns_number_gt 5062
_reflns_number_total 6917
_reflns_threshold_expression >2sigma(I)
_cod_data_source_file ic100253k_si_002.cif
_cod_data_source_block Complex19
_cod_database_code 4324273

loop_
_symmetry_equiv_pos_as_xyz
'x, y, z'
'-x, y+1/2, -z+1/2'
'-x, -y, -z'
'x, -y-1/2, z-1/2'

loop_
_atom_site_label
_atom_site_type_symbol
_atom_site_fract_x
_atom_site_fract_y
_atom_site_fract_z
_atom_site_U_iso_or_equiv
_atom_site_adp_type
_atom_site_occupancy
_atom_site_symmetry_multiplicity
_atom_site_calc_flag
_atom_site_refinement_flags
_atom_site_disorder_assembly
_atom_site_disorder_group
Zn1 Zn 0.360344(8) -0.078554(4) 0.488781(9) 0.04832(3) Uani 1 1 d . . .
Zn2 Zn 0.387961(8) 0.044049(4) 0.637625(8) 0.04542(3) Uani 1 1 d . . .
S1 S 0.42046(2) -0.156524(10) 0.56264(2) 0.06474(8) Uani 1 1 d . . .
S2 S 0.26116(2) 0.100314(11) 0.54358(2) 0.06408(8) Uani 1 1 d . . .
O1 O 0.31972(4) -0.02658(2) 0.61236(5) 0.04715(16) Uani 1 1 d . . .
O2 O 0.45444(5) -0.03730(2) 0.39109(5) 0.04924(17) Uani 1 1 d D . .
H2O H 0.4294(6) -0.0101(2) 0.3869(8) 0.061(3) Uiso 1 1 d D . .
N1 N 0.19142(7) -0.08740(3) 0.41685(7) 0.0604(2) Uani 1 1 d . . .
N2 N 0.49921(8) -0.22505(3) 0.39854(7) 0.0655(3) Uani 1 1 d . . .
N3 N 0.53148(10) -0.22603(4) 0.28153(8) 0.0907(4) Uani 1 1 d . . .
N4 N 0.51530(12) -0.18087(4) 0.24118(9) 0.1109(5) Uani 1 1 d . . .
N5 N 0.47084(11) -0.14984(3) 0.32625(8) 0.0981(4) Uani 1 1 d . . .
N6 N 0.29593(10) -0.29071(5) 0.42191(12) 0.1176(5) Uani 1 1 d . . .
N7 N 0.35531(7) 0.05988(3) 0.33961(7) 0.0615(3) Uani 1 1 d . . .
N8 N 0.37923(8) 0.07767(3) 0.22758(8) 0.0717(3) Uani 1 1 d . . .
N9 N 0.34830(7) 0.12493(3) 0.21556(7) 0.0702(3) Uani 1 1 d . . .
N10 N 0.30391(7) 0.13891(3) 0.32204(7) 0.0603(2) Uani 1 1 d . . .
C1 C 0.22273(7) -0.03483(3) 0.67345(8) 0.0457(2) Uani 1 1 d . . .
C2 C 0.22311(7) -0.02734(3) 0.79716(8) 0.0487(2) Uani 1 1 d . . .
C3 C 0.12357(8) -0.03764(4) 0.85889(9) 0.0619(3) Uani 1 1 d . . .
H3 H 0.1238 -0.0326 0.9420 0.074 Uiso 1 1 calc R . .
C4 C 0.02422(8) -0.05514(4) 0.80015(10) 0.0689(3) Uani 1 1 d . . .
C5 C -0.08123(10) -0.06768(6) 0.87113(12) 0.1065(5) Uani 1 1 d . . .
H5A H -0.1450 -0.0479 0.8402 0.160 Uiso 1 1 calc R . .
H5B H -0.0668 -0.0595 0.9548 0.160 Uiso 1 1 calc R . .
H5C H -0.0984 -0.1036 0.8633 0.160 Uiso 1 1 calc R . .
C6 C 0.02481(8) -0.06026(4) 0.67664(10) 0.0651(3) Uani 1 1 d . . .
H6 H -0.0415 -0.0714 0.6359 0.078 Uiso 1 1 calc R . .
C7 C 0.12124(7) -0.04935(3) 0.60997(8) 0.0523(3) Uani 1 1 d . . .
C8 C 0.11795(8) -0.04851(4) 0.47478(9) 0.0619(3) Uani 1 1 d . . .
H8A H 0.0395 -0.0537 0.4461 0.074 Uiso 1 1 calc R . .
H8B H 0.1412 -0.0147 0.4484 0.074 Uiso 1 1 calc R . .
C9 C 0.14446(9) -0.13952(4) 0.43748(12) 0.0853(4) Uani 1 1 d . . .
H9A H 0.1427 -0.1460 0.5227 0.128 Uiso 1 1 calc R . .
H9B H 0.1921 -0.1646 0.4004 0.128 Uiso 1 1 calc R . .
H9C H 0.0682 -0.1416 0.4027 0.128 Uiso 1 1 calc R . .
C10 C 0.19230(11) -0.07684(6) 0.28432(10) 0.0952(5) Uani 1 1 d . . .
H10A H 0.1158 -0.0795 0.2504 0.143 Uiso 1 1 calc R . .
H10B H 0.2407 -0.1014 0.2463 0.143 Uiso 1 1 calc R . .
H10C H 0.2210 -0.0428 0.2712 0.143 Uiso 1 1 calc R . .
C11 C 0.46319(9) -0.17764(4) 0.42454(8) 0.0611(3) Uani 1 1 d . . .
C12 C 0.49742(12) -0.27213(4) 0.46819(11) 0.0861(4) Uani 1 1 d . . .
H12A H 0.4795 -0.2642 0.5510 0.103 Uiso 1 1 calc R . .
H12B H 0.5727 -0.2878 0.4689 0.103 Uiso 1 1 calc R . .
C13 C 0.41061(14) -0.30958(5) 0.41698(13) 0.1104(6) Uani 1 1 d . . .
H13A H 0.4277 -0.3168 0.3336 0.133 Uiso 1 1 calc R . .
H13B H 0.4167 -0.3415 0.4617 0.133 Uiso 1 1 calc R . .
C14 C 0.2183(2) -0.31695(9) 0.3415(2) 0.2306(12) Uani 1 1 d . . .
H14A H 0.2223 -0.3532 0.3571 0.346 Uiso 1 1 calc R . .
H14B H 0.2385 -0.3103 0.2597 0.346 Uiso 1 1 calc R . .
H14C H 0.1419 -0.3050 0.3536 0.346 Uiso 1 1 calc R . .
C15 C 0.25621(18) -0.28920(9) 0.54300(18) 0.1902(10) Uani 1 1 d . . .
H15A H 0.2453 -0.3236 0.5715 0.285 Uiso 1 1 calc R . .
H15B H 0.1849 -0.2709 0.5440 0.285 Uiso 1 1 calc R . .
H15C H 0.3119 -0.2721 0.5944 0.285 Uiso 1 1 calc R . .
C16 C 0.30951(7) 0.09875(4) 0.39810(8) 0.0530(3) Uani 1 1 d . . .
C17 C 0.27185(10) 0.19195(4) 0.34609(11) 0.0819(4) Uani 1 1 d . B .
H17A H 0.3193 0.2148 0.3002 0.098 Uiso 1 1 calc R . .
H17B H 0.2857 0.1993 0.4311 0.098 Uiso 1 1 calc R . .
C18 C 0.15054(13) 0.20161(6) 0.31355(19) 0.1383(7) Uani 1 1 d . . .
H18A H 0.1022 0.1779 0.3561 0.166 Uiso 1 1 calc R A 1
H18B H 0.1367 0.1968 0.2275 0.166 Uiso 1 1 calc R A 1
N11A N 0.12422(19) 0.25511(8) 0.3478(3) 0.2131(11) Uani 0.722(2) 1 d PD B 1
C19A C 0.1379(3) 0.28913(9) 0.2441(3) 0.2229(18) Uani 0.722(2) 1 d PD B 1
H19A H 0.1929 0.3153 0.2648 0.334 Uiso 0.722(2) 1 calc PR B 1
H19B H 0.0656 0.3048 0.2226 0.334 Uiso 0.722(2) 1 calc PR B 1
H19C H 0.1640 0.2696 0.1770 0.334 Uiso 0.722(2) 1 calc PR B 1
C20A C 0.0523(4) 0.26361(17) 0.4206(4) 0.479(3) Uani 0.722(2) 1 d PD B 1
H20A H 0.0612 0.2399 0.4867 0.718 Uiso 0.722(2) 1 calc PR B 1
H20B H -0.0224 0.2596 0.3830 0.718 Uiso 0.722(2) 1 calc PR B 1
H20C H 0.0609 0.2981 0.4502 0.718 Uiso 0.722(2) 1 calc PR B 1
N11B N 0.0915(4) 0.24839(18) 0.3262(7) 0.2131(11) Uani 0.278(2) 1 d PD B 2
C19B C 0.1706(5) 0.2896(2) 0.3588(8) 0.2229(18) Uani 0.278(2) 1 d PD B 2
H19D H 0.1384 0.3219 0.3335 0.334 Uiso 0.278(2) 1 calc PR B 2
H19E H 0.2417 0.2842 0.3197 0.334 Uiso 0.278(2) 1 calc PR B 2
H19F H 0.1842 0.2898 0.4448 0.334 Uiso 0.278(2) 1 calc PR B 2
C20B C -0.0008(5) 0.2565(4) 0.2780(9) 0.479(3) Uani 0.278(2) 1 d PD B 2
H20D H 0.0053 0.2543 0.1920 0.718 Uiso 0.278(2) 1 calc PR B 2
H20E H -0.0264 0.2902 0.2994 0.718 Uiso 0.278(2) 1 calc PR B 2
H20F H -0.0547 0.2314 0.3043 0.718 Uiso 0.278(2) 1 calc PR B 2
N12 N 0.36522(6) 0.04381(3) 0.82404(6) 0.0478(2) Uani 1 1 d . . .
C21 C 0.33101(8) -0.00876(3) 0.86160(8) 0.0515(3) Uani 1 1 d . . .
H21A H 0.3196 -0.0089 0.9479 0.062 Uiso 1 1 calc R . .
H21B H 0.3927 -0.0325 0.8457 0.062 Uiso 1 1 calc R . .
C23 C 0.47622(8) 0.05637(4) 0.88665(8) 0.0642(3) Uani 1 1 d . . .
H23A H 0.4997 0.0903 0.8641 0.096 Uiso 1 1 calc R . .
H23B H 0.5331 0.0320 0.8639 0.096 Uiso 1 1 calc R . .
H23C H 0.4675 0.0550 0.9724 0.096 Uiso 1 1 calc R . .
C22 C 0.27849(9) 0.08206(4) 0.85971(9) 0.0649(3) Uani 1 1 d . . .
H22A H 0.2064 0.0743 0.8197 0.097 Uiso 1 1 calc R . .
H22B H 0.3028 0.1158 0.8369 0.097 Uiso 1 1 calc R . .
H22C H 0.2702 0.0808 0.9456 0.097 Uiso 1 1 calc R . .

loop_
_atom_site_aniso_label
_atom_site_aniso_U_11
_atom_site_aniso_U_22
_atom_site_aniso_U_33
_atom_site_aniso_U_23
_atom_site_aniso_U_13
_atom_site_aniso_U_12
Zn1 0.04864(5) 0.04584(5) 0.05097(5) -0.00483(4) 0.00888(4) -0.00562(4)
Zn2 0.04633(5) 0.05181(5) 0.03838(5) 0.00171(4) 0.00524(4) -0.00167(4)
S1 0.08562(16) 0.05654(14) 0.05231(13) -0.00183(11) 0.00604(12) 0.00080(13)
S2 0.06966(13) 0.06909(15) 0.05385(13) 0.00915(12) 0.00715(11) 0.01770(12)
O1 0.0441(3) 0.0487(3) 0.0491(3) -0.0070(3) 0.0094(2) -0.0068(2)
O2 0.0494(3) 0.0396(3) 0.0594(3) -0.0002(3) 0.0118(3) -0.0003(2)
N1 0.0583(4) 0.0656(5) 0.0572(4) -0.0129(4) -0.0013(4) -0.0093(4)
N2 0.0903(5) 0.0489(4) 0.0572(5) 0.0010(4) 0.0022(4) 0.0041(4)
N3 0.1447(8) 0.0657(6) 0.0631(5) -0.0080(5) 0.0221(6) 0.0047(6)
N4 0.2130(12) 0.0557(6) 0.0657(6) -0.0016(5) 0.0275(7) 0.0027(7)
N5 0.1920(11) 0.0535(5) 0.0492(5) 0.0010(4) 0.0095(6) 0.0120(6)
N6 0.1209(8) 0.1070(8) 0.1268(9) -0.0114(7) 0.0314(7) -0.0275(7)
N7 0.0742(5) 0.0565(4) 0.0540(4) 0.0053(4) 0.0067(4) 0.0086(4)
N8 0.0836(5) 0.0732(5) 0.0588(5) 0.0036(4) 0.0102(4) 0.0069(5)
N9 0.0802(5) 0.0733(5) 0.0574(5) 0.0129(4) 0.0048(4) 0.0017(5)
N10 0.0695(4) 0.0543(4) 0.0571(4) 0.0095(4) 0.0014(4) 0.0042(4)
C1 0.0421(4) 0.0401(4) 0.0552(5) -0.0020(4) 0.0068(4) -0.0002(3)
C2 0.0505(4) 0.0468(5) 0.0490(5) -0.0005(4) 0.0072(4) -0.0036(4)
C3 0.0664(5) 0.0585(6) 0.0622(5) -0.0047(5) 0.0210(4) -0.0072(5)
C4 0.0528(5) 0.0712(6) 0.0843(7) -0.0120(5) 0.0245(5) -0.0125(5)
C5 0.0770(6) 0.1283(10) 0.1172(9) -0.0309(8) 0.0479(6) -0.0378(7)
C6 0.0439(4) 0.0652(6) 0.0866(7) -0.0107(5) 0.0079(5) -0.0044(4)
C7 0.0437(4) 0.0522(5) 0.0610(5) -0.0041(4) 0.0027(4) 0.0003(4)
C8 0.0519(5) 0.0681(6) 0.0651(6) -0.0037(5) -0.0086(4) 0.0013(4)
C9 0.0683(6) 0.0726(7) 0.1149(9) -0.0276(6) 0.0000(6) -0.0226(5)
C10 0.0951(8) 0.1325(11) 0.0569(6) -0.0159(7) -0.0103(6) -0.0075(8)
C11 0.0809(6) 0.0479(5) 0.0540(5) -0.0043(4) -0.0049(5) 0.0027(5)
C12 0.1248(9) 0.0578(6) 0.0756(7) 0.0110(6) 0.0007(7) 0.0160(6)
C13 0.1728(13) 0.0567(7) 0.1033(9) 0.0032(7) 0.0268(9) -0.0104(8)
C14 0.2246(19) 0.243(2) 0.225(2) -0.0689(18) 0.0157(18) -0.1259(15)
C15 0.2060(17) 0.192(2) 0.1788(17) -0.0179(15) 0.0931(13) -0.0442(16)
C16 0.0519(4) 0.0531(5) 0.0539(5) 0.0089(4) -0.0019(4) 0.0005(4)
C17 0.1004(8) 0.0564(6) 0.0888(8) 0.0167(6) 0.0026(7) 0.0090(6)
C18 0.1182(10) 0.0841(9) 0.2114(17) 0.0061(11) -0.0119(11) 0.0355(8)
N11A 0.1556(13) 0.0953(9) 0.392(3) 0.0384(13) 0.0649(16) 0.0594(8)
C19A 0.262(3) 0.0741(13) 0.329(4) 0.075(2) -0.034(3) 0.0027(18)
C20A 0.640(4) 0.193(3) 0.636(6) 0.060(4) 0.494(3) 0.158(3)
N11B 0.1556(13) 0.0953(9) 0.392(3) 0.0384(13) 0.0649(16) 0.0594(8)
C19B 0.262(3) 0.0741(13) 0.329(4) 0.075(2) -0.034(3) 0.0027(18)
C20B 0.640(4) 0.193(3) 0.636(6) 0.060(4) 0.494(3) 0.158(3)
N12 0.0529(4) 0.0503(4) 0.0401(3) 0.0014(3) 0.0027(3) -0.0070(3)
C21 0.0600(5) 0.0542(5) 0.0406(4) 0.0056(4) 0.0042(4) -0.0062(4)
C23 0.0678(5) 0.0792(6) 0.0451(5) 0.0046(5) -0.0053(4) -0.0240(5)
C22 0.0815(6) 0.0573(6) 0.0572(5) -0.0062(5) 0.0197(5) 0.0016(5)

loop_
_atom_type_symbol
_atom_type_description
_atom_type_scat_dispersion_real
_atom_type_scat_dispersion_imag
_atom_type_scat_source
C C 0.0033 0.0016 'International Tables Vol C Tables 4.2.6.8 and 6.1.1.4'
H H 0.0000 0.0000 'International Tables Vol C Tables 4.2.6.8 and 6.1.1.4'
N N 0.0061 0.0033 'International Tables Vol C Tables 4.2.6.8 and 6.1.1.4'
O O 0.0106 0.0060 'International Tables Vol C Tables 4.2.6.8 and 6.1.1.4'
S S 0.1246 0.1234 'International Tables Vol C Tables 4.2.6.8 and 6.1.1.4'
Zn Zn 0.2839 1.4301 'International Tables Vol C Tables 4.2.6.8 and 6.1.1.4'

loop_
_geom_angle_atom_site_label_1
_geom_angle_atom_site_label_2
_geom_angle_atom_site_label_3
_geom_angle
_geom_angle_site_symmetry_1
O2 Zn1 O1 99.42(2) .
O2 Zn1 N1 113.42(3) .
O1 Zn1 N1 95.24(3) .
O2 Zn1 S1 121.852(19) .
O1 Zn1 S1 115.695(18) .
N1 Zn1 S1 107.99(2) .
O2 Zn2 O1 105.94(2) 3_656
O2 Zn2 N12 108.91(3) 3_656
O1 Zn2 N12 94.08(3) .
O2 Zn2 S2 126.743(19) 3_656
O1 Zn2 S2 105.731(17) .
N12 Zn2 S2 110.26(2) .
C11 S1 Zn1 93.47(3) .
C16 S2 Zn2 100.41(3) .
C1 O1 Zn1 117.24(5) .
C1 O1 Zn2 114.05(5) .
Zn1 O1 Zn2 127.64(3) .
Zn2 O2 Zn1 129.05(3) 3_656
Zn2 O2 H2O 116.6(6) 3_656
Zn1 O2 H2O 109.2(6) .
C9 N1 C8 109.50(8) .
C9 N1 C10 109.56(9) .
C8 N1 C10 108.81(8) .
C9 N1 Zn1 112.75(6) .
C8 N1 Zn1 107.96(6) .
C10 N1 Zn1 108.18(7) .
C11 N2 N3 108.75(8) .
C11 N2 C12 130.92(9) .
N3 N2 C12 120.02(8) .
N4 N3 N2 105.95(9) .
N3 N4 N5 111.25(9) .
C11 N5 N4 106.63(9) .
C14 N6 C13 112.89(14) .
C14 N6 C15 112.23(16) .
C13 N6 C15 112.27(13) .
C16 N7 N8 106.55(8) .
N9 N8 N7 110.69(8) .
N8 N9 N10 106.33(8) .
C16 N10 N9 108.99(8) .
C16 N10 C17 129.06(9) .
N9 N10 C17 121.48(8) .
O1 C1 C2 119.82(7) .
O1 C1 C7 119.77(8) .
C2 C1 C7 120.37(8) .
C1 C2 C3 118.95(8) .
C1 C2 C21 119.22(7) .
C3 C2 C21 121.83(8) .
C4 C3 C2 122.08(9) .
C4 C3 H3 119.0 .
C2 C3 H3 119.0 .
C6 C4 C3 117.73(9) .
C6 C4 C5 121.74(9) .
C3 C4 C5 120.52(10) .
C4 C5 H5A 109.5 .
C4 C5 H5B 109.5 .
H5A C5 H5B 109.5 .
C4 C5 H5C 109.5 .
H5A C5 H5C 109.5 .
H5B C5 H5C 109.5 .
C4 C6 C7 122.55(9) .
C4 C6 H6 118.7 .
C7 C6 H6 118.7 .
C6 C7 C1 118.08(9) .
C6 C7 C8 122.57(8) .
C1 C7 C8 119.17(8) .
N1 C8 C7 115.24(8) .
N1 C8 H8A 108.5 .
C7 C8 H8A 108.5 .
N1 C8 H8B 108.5 .
C7 C8 H8B 108.5 .
H8A C8 H8B 107.5 .
N1 C9 H9A 109.5 .
N1 C9 H9B 109.5 .
H9A C9 H9B 109.5 .
N1 C9 H9C 109.5 .
H9A C9 H9C 109.5 .
H9B C9 H9C 109.5 .
N1 C10 H10A 109.5 .
N1 C10 H10B 109.5 .
H10A C10 H10B 109.5 .
N1 C10 H10C 109.5 .
H10A C10 H10C 109.5 .
H10B C10 H10C 109.5 .
N5 C11 N2 107.39(9) .
N5 C11 S1 126.37(8) .
N2 C11 S1 126.20(7) .
N2 C12 C13 111.68(10) .
N2 C12 H12A 109.3 .
C13 C12 H12A 109.3 .
N2 C12 H12B 109.3 .
C13 C12 H12B 109.3 .
H12A C12 H12B 107.9 .
N6 C13 C12 112.57(11) .
N6 C13 H13A 109.1 .
C12 C13 H13A 109.1 .
N6 C13 H13B 109.1 .
C12 C13 H13B 109.1 .
H13A C13 H13B 107.8 .
N6 C14 H14A 109.5 .
N6 C14 H14B 109.5 .
H14A C14 H14B 109.5 .
N6 C14 H14C 109.5 .
H14A C14 H14C 109.5 .
H14B C14 H14C 109.5 .
N6 C15 H15A 109.5 .
N6 C15 H15B 109.5 .
H15A C15 H15B 109.5 .
N6 C15 H15C 109.5 .
H15A C15 H15C 109.5 .
H15B C15 H15C 109.5 .
N7 C16 N10 107.43(8) .
N7 C16 S2 128.72(7) .
N10 C16 S2 123.83(7) .
N10 C17 C18 111.62(10) .
N10 C17 H17A 109.3 .
C18 C17 H17A 109.3 .
N10 C17 H17B 109.3 .
C18 C17 H17B 109.3 .
H17A C17 H17B 108.0 .
N11B C18 C17 126.5(2) .
N11B C18 N11A 18.8(2) .
C17 C18 N11A 107.77(14) .
N11B C18 H18A 101.9 .
C17 C18 H18A 110.2 .
N11A C18 H18A 110.2 .
N11B C18 H18B 98.3 .
C17 C18 H18B 110.2 .
N11A C18 H18B 110.2 .
H18A C18 H18B 108.5 .
C20A N11A C19A 120.8(3) .
C20A N11A C18 120.0(3) .
C19A N11A C18 109.9(2) .
C20B N11B C18 122.8(7) .
C20B N11B C19B 122.2(7) .
C18 N11B C19B 110.6(4) .
N11B C19B H19D 109.5 .
N11B C19B H19E 109.5 .
H19D C19B H19E 109.5 .
N11B C19B H19F 109.5 .
H19D C19B H19F 109.5 .
H19E C19B H19F 109.5 .
N11B C20B H20D 109.5 .
N11B C20B H20E 109.5 .
H20D C20B H20E 109.5 .
N11B C20B H20F 109.5 .
H20D C20B H20F 109.5 .
H20E C20B H20F 109.5 .
C22 N12 C23 108.74(7) .
C22 N12 C21 110.47(7) .
C23 N12 C21 108.08(7) .
C22 N12 Zn2 111.85(5) .
C23 N12 Zn2 108.76(5) .
C21 N12 Zn2 108.86(5) .
N12 C21 C2 113.01(7) .
N12 C21 H21A 109.0 .
C2 C21 H21A 109.0 .
N12 C21 H21B 109.0 .
C2 C21 H21B 109.0 .
H21A C21 H21B 107.8 .
N12 C23 H23A 109.5 .
N12 C23 H23B 109.5 .
H23A C23 H23B 109.5 .
N12 C23 H23C 109.5 .
H23A C23 H23C 109.5 .
H23B C23 H23C 109.5 .
N12 C22 H22A 109.5 .
N12 C22 H22B 109.5 .
H22A C22 H22B 109.5 .
N12 C22 H22C 109.5 .
H22A C22 H22C 109.5 .
H22B C22 H22C 109.5 .

loop_
_geom_bond_atom_site_label_1
_geom_bond_atom_site_label_2
_geom_bond_distance
_geom_bond_site_symmetry_2
Zn1 O2 1.9019(6) .
Zn1 O1 1.9940(6) .
Zn1 N1 2.1160(8) .
Zn1 S1 2.2901(3) .
Zn2 O2 1.8882(6) 3_656
Zn2 O1 2.0200(6) .
Zn2 N12 2.0916(7) .
Zn2 S2 2.3068(3) .
S1 C11 1.7164(10) .
S2 C16 1.7269(9) .
O1 C1 1.3575(10) .
O2 Zn2 1.8882(6) 3_656
O2 H2O 0.767(6) .
N1 C9 1.4843(14) .
N1 C8 1.4875(13) .
N1 C10 1.4944(14) .
N2 C11 1.3387(12) .
N2 N3 1.3628(12) .
N2 C12 1.4491(14) .
N3 N4 1.2698(14) .
N4 N5 1.3583(14) .
N5 C11 1.3133(13) .
N6 C14 1.424(3) .
N6 C13 1.430(2) .
N6 C15 1.435(2) .
N7 C16 1.3247(12) .
N7 N8 1.3629(12) .
N8 N9 1.2879(13) .
N9 N10 1.3549(11) .
N10 C16 1.3431(12) .
N10 C17 1.4579(13) .
C1 C2 1.3843(12) .
C1 C7 1.4095(12) .
C2 C3 1.3958(13) .
C2 C21 1.5073(12) .
C3 C4 1.3883(14) .
C3 H3 0.9300 .
C4 C6 1.3752(15) .
C4 C5 1.5202(16) .
C5 H5A 0.9600 .
C5 H5B 0.9600 .
C5 H5C 0.9600 .
C6 C7 1.3979(13) .
C6 H6 0.9300 .
C7 C8 1.4972(13) .
C8 H8A 0.9700 .
C8 H8B 0.9700 .
C9 H9A 0.9600 .
C9 H9B 0.9600 .
C9 H9C 0.9600 .
C10 H10A 0.9600 .
C10 H10B 0.9600 .
C10 H10C 0.9600 .
C12 C13 1.5039(19) .
C12 H12A 0.9700 .
C12 H12B 0.9700 .
C13 H13A 0.9700 .
C13 H13B 0.9700 .
C14 H14A 0.9600 .
C14 H14B 0.9600 .
C14 H14C 0.9600 .
C15 H15A 0.9600 .
C15 H15B 0.9600 .
C15 H15C 0.9600 .
C17 C18 1.4724(19) .
C17 H17A 0.9700 .
C17 H17B 0.9700 .
C18 N11B 1.410(5) .
C18 N11A 1.479(3) .
C18 H18A 0.9700 .
C18 H18B 0.9700 .
N11A C20A 1.206(5) .
N11A C19A 1.463(4) .
C19A H19A 0.9600 .
C19A H19B 0.9600 .
C19A H19C 0.9600 .
C20A H20A 0.9600 .
C20A H20B 0.9600 .
C20A H20C 0.9600 .
N11B C20B 1.205(8) .
N11B C19B 1.454(7) .
C19B H19D 0.9600 .
C19B H19E 0.9600 .
C19B H19F 0.9600 .
C20B H20D 0.9600 .
C20B H20E 0.9600 .
C20B H20F 0.9600 .
N12 C22 1.4843(12) .
N12 C23 1.4862(11) .
N12 C21 1.4893(11) .
C21 H21A 0.9700 .
C21 H21B 0.9700 .
C23 H23A 0.9600 .
C23 H23B 0.9600 .
C23 H23C 0.9600 .
C22 H22A 0.9600 .
C22 H22B 0.9600 .
C22 H22C 0.9600 .

loop_
_geom_hbond_atom_site_label_D
_geom_hbond_atom_site_label_H
_geom_hbond_atom_site_label_A
_geom_hbond_distance_DH
_geom_hbond_distance_HA
_geom_hbond_distance_DA
_geom_hbond_angle_DHA
O2 H2O N7 0.767(6) 2.077(6) 2.8325(10) 168.5(9)

loop_
_geom_torsion_atom_site_label_1
_geom_torsion_atom_site_label_2
_geom_torsion_atom_site_label_3
_geom_torsion_atom_site_label_4
_geom_torsion
_geom_torsion_site_symmetry_1
_geom_torsion_site_symmetry_4
O2 Zn1 S1 C11 -49.54(4) . .
O1 Zn1 S1 C11 -170.38(4) . .
N1 Zn1 S1 C11 84.39(4) . .
O2 Zn2 S2 C16 38.10(4) 3_656 .
O1 Zn2 S2 C16 -86.40(4) . .
N12 Zn2 S2 C16 173.08(4) . .
O2 Zn1 O1 C1 157.05(5) . .
N1 Zn1 O1 C1 42.22(6) . .
S1 Zn1 O1 C1 -70.62(5) . .
O2 Zn1 O1 Zn2 -10.36(4) . .
N1 Zn1 O1 Zn2 -125.18(4) . .
S1 Zn1 O1 Zn2 121.98(3) . .
O2 Zn2 O1 C1 154.68(5) 3_656 .
N12 Zn2 O1 C1 43.68(5) . .
S2 Zn2 O1 C1 -68.70(5) . .
O2 Zn2 O1 Zn1 -37.58(4) 3_656 .
N12 Zn2 O1 Zn1 -148.58(4) . .
S2 Zn2 O1 Zn1 99.04(3) . .
O1 Zn1 O2 Zn2 115.73(4) . 3_656
N1 Zn1 O2 Zn2 -144.33(4) . 3_656
S1 Zn1 O2 Zn2 -12.62(5) . 3_656
O2 Zn1 N1 C9 142.84(7) . .
O1 Zn1 N1 C9 -114.53(7) . .
S1 Zn1 N1 C9 4.65(7) . .
O2 Zn1 N1 C8 -96.07(6) . .
O1 Zn1 N1 C8 6.57(6) . .
S1 Zn1 N1 C8 125.75(6) . .
O2 Zn1 N1 C10 21.52(8) . .
O1 Zn1 N1 C10 124.16(7) . .
S1 Zn1 N1 C10 -116.67(7) . .
C11 N2 N3 N4 0.26(13) . .
C12 N2 N3 N4 174.48(11) . .
N2 N3 N4 N5 -1.37(15) . .
N3 N4 N5 C11 1.99(16) . .
C16 N7 N8 N9 -1.06(11) . .
N7 N8 N9 N10 0.54(11) . .
N8 N9 N10 C16 0.18(10) . .
N8 N9 N10 C17 172.91(9) . .
Zn1 O1 C1 C2 136.03(7) . .
Zn2 O1 C1 C2 -54.87(9) . .
Zn1 O1 C1 C7 -46.05(9) . .
Zn2 O1 C1 C7 123.05(7) . .
O1 C1 C2 C3 -177.93(8) . .
C7 C1 C2 C3 4.16(13) . .
O1 C1 C2 C21 1.55(12) . .
C7 C1 C2 C21 -176.36(8) . .
C1 C2 C3 C4 -0.03(14) . .
C21 C2 C3 C4 -179.49(9) . .
C2 C3 C4 C6 -2.54(15) . .
C2 C3 C4 C5 177.90(10) . .
C3 C4 C6 C7 1.02(16) . .
C5 C4 C6 C7 -179.42(10) . .
C4 C6 C7 C1 2.95(15) . .
C4 C6 C7 C8 -172.12(10) . .
O1 C1 C7 C6 176.53(8) . .
C2 C1 C7 C6 -5.56(13) . .
O1 C1 C7 C8 -8.22(12) . .
C2 C1 C7 C8 169.69(8) . .
C9 N1 C8 C7 68.47(10) . .
C10 N1 C8 C7 -171.81(9) . .
Zn1 N1 C8 C7 -54.63(9) . .
C6 C7 C8 N1 -117.17(10) . .
C1 C7 C8 N1 67.81(11) . .
N4 N5 C11 N2 -1.73(13) . .
N4 N5 C11 S1 175.86(9) . .
N3 N2 C11 N5 0.96(12) . .
C12 N2 C11 N5 -172.41(11) . .
N3 N2 C11 S1 -176.63(8) . .
C12 N2 C11 S1 10.00(17) . .
Zn1 S1 C11 N5 9.83(11) . .
Zn1 S1 C11 N2 -173.03(9) . .
C11 N2 C12 C13 108.58(13) . .
N3 N2 C12 C13 -64.17(14) . .
C14 N6 C13 C12 161.06(15) . .
C15 N6 C13 C12 -70.87(17) . .
N2 C12 C13 N6 -63.63(15) . .
N8 N7 C16 N10 1.13(10) . .
N8 N7 C16 S2 179.90(7) . .
N9 N10 C16 N7 -0.84(10) . .
C17 N10 C16 N7 -172.84(9) . .
N9 N10 C16 S2 -179.69(7) . .
C17 N10 C16 S2 8.31(14) . .
Zn2 S2 C16 N7 33.29(9) . .
Zn2 S2 C16 N10 -148.12(7) . .
C16 N10 C17 C18 -96.36(14) . .
N9 N10 C17 C18 92.51(14) . .
N10 C17 C18 N11B 179.3(4) . .
N10 C17 C18 N11A 176.62(16) . .
N11B C18 N11A C20A 67.6(10) . .
C17 C18 N11A C20A -119.2(3) . .
N11B C18 N11A C19A -79.3(10) . .
C17 C18 N11A C19A 93.9(2) . .
C17 C18 N11B C20B 165.9(7) . .
N11A C18 N11B C20B 174.0(16) . .
C17 C18 N11B C19B 9.0(8) . .
N11A C18 N11B C19B 17.1(7) . .
O2 Zn2 N12 C22 139.32(6) 3_656 .
O1 Zn2 N12 C22 -112.29(6) . .
S2 Zn2 N12 C22 -3.87(6) . .
O2 Zn2 N12 C23 19.20(6) 3_656 .
O1 Zn2 N12 C23 127.59(6) . .
S2 Zn2 N12 C23 -123.98(5) . .
O2 Zn2 N12 C21 -98.33(5) 3_656 .
O1 Zn2 N12 C21 10.06(5) . .
S2 Zn2 N12 C21 118.48(5) . .
C22 N12 C21 C2 65.09(9) . .
C23 N12 C21 C2 -176.06(7) . .
Zn2 N12 C21 C2 -58.09(8) . .
C1 C2 C21 N12 64.46(10) . .
C3 C2 C21 N12 -116.08(9) . .
